data_7221720
loop_
_publ_author_name
'Loukopoulos, Edward'
'Berkoff, Benjamin'
'Griffiths, Kieran'
'Keeble, Victoria'
'Dokorou, Vassiliki N.'
'Tsipis, Athanassios C.'
'Escuer, Albert'
'Kostakis, George E.'

_publ_section_title
;
 Cobalt(ii/iii), nickel(ii) and copper(ii) coordination clusters employing
 a monoanionic Schiff base ligand: synthetic, topological and
 computational mechanistic aspects
;
_journal_issue 35
_journal_name_full CrystEngComm
_journal_page_first 6753
_journal_paper_doi 10.1039/C5CE01294E
_journal_volume 17
_journal_year 2015
_chemical_formula_moiety 'C76 H76 Co4 N12 O24'
_chemical_formula_sum 'C76 H76 Co4 N12 O24'
_chemical_formula_weight 1777.20
_space_group_crystal_system tetragonal
_space_group_IT_number 88
_space_group_name_Hall '-I 4ad'
_space_group_name_H-M_alt 'I 41/a'
_symmetry_space_group_name_Hall '-I 4ad'
_symmetry_space_group_name_H-M 'I 41/a :2'
_atom_sites_solution_hydrogens mixed
_audit_creation_date 2014-10-21
_audit_creation_method
;
Olex2 1.2
(compiled 2014.09.19 svn.r3010 for OlexSys, GUI svn.r4874)
;
_audit_update_record
;
2015-07-24 deposited with the CCDC.
2015-08-03 downloaded from the CCDC.
;
_cell_angle_alpha 90
_cell_angle_beta 90
_cell_angle_gamma 90
_cell_formula_units_Z 4
_cell_length_a 15.0145(4)
_cell_length_b 15.0145(4)
_cell_length_c 33.6543(11)
_cell_measurement_reflns_used 2911
_cell_measurement_temperature 173
_cell_measurement_theta_max 27.2920
_cell_measurement_theta_min 4.0980
_cell_volume 7586.9(4)
_computing_cell_refinement
;
CrysAlisPro, Agilent Technologies,
Version 1.171.37.31 (release 14-01-2014 CrysAlis171 .NET)
(compiled Jan 14 2014,18:38:05)
;
_computing_data_collection
;
CrysAlisPro, Agilent Technologies,
Version 1.171.37.31 (release 14-01-2014 CrysAlis171 .NET)
(compiled Jan 14 2014,18:38:05)
;
_computing_data_reduction
;
CrysAlisPro, Agilent Technologies,
Version 1.171.37.31 (release 14-01-2014 CrysAlis171 .NET)
(compiled Jan 14 2014,18:38:05)
;
_computing_molecular_graphics 'Olex2 (Dolomanov et al., 2009)'
_computing_publication_material 'Olex2 (Dolomanov et al., 2009)'
_computing_structure_refinement 'ShelXL (Sheldrick, 2008)'
_diffrn_ambient_temperature 173.0
_diffrn_detector 'CCD plate'
_diffrn_detector_area_resol_mean 16.1033
_diffrn_detector_type Eos
_diffrn_measured_fraction_theta_full 0.992
_diffrn_measured_fraction_theta_max 0.825
_diffrn_measurement_details
;
  1 omega  -42.00   52.00   1.0000  150.0000
omega____ theta____ kappa____ phi______ frames
    -      -15.9733   77.0000    0.0000 94

  2 omega  -10.00   18.00   1.0000  150.0000
omega____ theta____ kappa____ phi______ frames
    -       16.5983   77.0000 -180.0000 28
;
_diffrn_measurement_device 'four-circle diffractometer'
_diffrn_measurement_device_type 'Xcalibur, Eos, Gemini ultra'
_diffrn_measurement_method '\w scans'
_diffrn_orient_matrix_UB_11 -0.0271813000
_diffrn_orient_matrix_UB_12 0.0382776000
_diffrn_orient_matrix_UB_13 0.0022688000
_diffrn_orient_matrix_UB_21 0.0379302000
_diffrn_orient_matrix_UB_22 0.0276883000
_diffrn_orient_matrix_UB_23 -0.0024565000
_diffrn_orient_matrix_UB_31 -0.0074639000
_diffrn_orient_matrix_UB_32 0.0009726000
_diffrn_orient_matrix_UB_33 -0.0207962000
_diffrn_radiation_monochromator graphite
_diffrn_radiation_probe x-ray
_diffrn_radiation_type MoK\a
_diffrn_radiation_wavelength 0.71073
_diffrn_reflns_av_R_equivalents 0.0248
_diffrn_reflns_av_unetI/netI 0.0408
_diffrn_reflns_laue_measured_fraction_full 0.992
_diffrn_reflns_laue_measured_fraction_max 0.825
_diffrn_reflns_limit_h_max 12
_diffrn_reflns_limit_h_min -19
_diffrn_reflns_limit_k_max 19
_diffrn_reflns_limit_k_min -7
_diffrn_reflns_limit_l_max 46
_diffrn_reflns_limit_l_min -42
_diffrn_reflns_number 9913
_diffrn_reflns_point_group_measured_fraction_full 0.992
_diffrn_reflns_point_group_measured_fraction_max 0.825
_diffrn_reflns_theta_full 25.242
_diffrn_reflns_theta_max 29.437
_diffrn_reflns_theta_min 3.536
_diffrn_source 'Enhance (Mo) X-ray Source'
_exptl_absorpt_coefficient_mu 0.948
_exptl_absorpt_correction_T_max 1.00000
_exptl_absorpt_correction_T_min 0.63402
_exptl_absorpt_correction_type multi-scan
_exptl_absorpt_process_details
;
CrysAlisPro, Agilent Technologies,
Version 1.171.37.31 (release 14-01-2014 CrysAlis171 .NET)
(compiled Jan 14 2014,18:38:05)
Empirical absorption correction using spherical harmonics,
 implemented in SCALE3 ABSPACK scaling algorithm.
;
_exptl_crystal_colour red
_exptl_crystal_colour_primary red
_exptl_crystal_density_diffrn 1.556
_exptl_crystal_description block
_exptl_crystal_F_000 3664
_exptl_crystal_size_max 0.2
_exptl_crystal_size_mid 0.14
_exptl_crystal_size_min 0.1
_refine_diff_density_max 0.740
_refine_diff_density_min -0.742
_refine_diff_density_rms 0.085
_refine_ls_extinction_method none
_refine_ls_goodness_of_fit_ref 1.061
_refine_ls_hydrogen_treatment constr
_refine_ls_matrix_type full
_refine_ls_number_parameters 266
_refine_ls_number_reflns 4352
_refine_ls_number_restraints 0
_refine_ls_restrained_S_all 1.061
_refine_ls_R_factor_all 0.0770
_refine_ls_R_factor_gt 0.0515
_refine_ls_shift/su_max 0.001
_refine_ls_shift/su_mean 0.000
_refine_ls_structure_factor_coef Fsqd
_refine_ls_weighting_details 'w=1/[\s^2^(Fo^2^)+(0.0983P)^2^] where P=(Fo^2^+2Fc^2^)/3'
_refine_ls_weighting_scheme calc
_refine_ls_wR_factor_gt 0.1477
_refine_ls_wR_factor_ref 0.1631
_reflns_Friedel_coverage 0.000
_reflns_number_gt 3064
_reflns_number_total 4352
_reflns_threshold_expression 'I > 2\s(I)'
_cod_data_source_file c5ce01294e2.cif
_cod_data_source_block el200a
_cod_depositor_comments 'Adding full bibliography for 7221715--7221724.cif.'
_cod_original_cell_volume 7586.9(5)
_cod_database_code 7221720
_chemical_oxdiff_formula 'C80 H150 Co4 O20 N20'
_shelx_space_group_comment
;
The symmetry employed for this shelxl refinement is uniquely defined
by the following loop, which should always be used as a source of
symmetry information in preference to the above space-group names.
They are only intended as comments.
;
_reflns_odcompleteness_completeness 99.67
_reflns_odcompleteness_iscentric 1
_reflns_odcompleteness_theta 26.32
_olex2_refinement_description
;
1. Fixed Uiso
 At 1.2 times of:
  All C(H) groups
 At 1.5 times of:
  All C(H,H,H) groups, All O(H) groups, All O(H,H) groups
2.a Rotating group:
 O6(H6A,H6B)
2.b Ternary CH refined with riding coordinates:
 C12(H12)
2.c Aromatic/amide H refined with riding coordinates:
 C8(H8), C5(H5), C4(H4), C19(H19), C3(H3), C18(H18), C15(H15), C17(H17),
 C16(H16)
2.d Idealised Me refined as rotating group:
 C13(H13A,H13B,H13C), C1(H1A,H1B,H1C)
2.e Idealised tetrahedral OH refined as rotating group:
 O5(H5A)
;
_shelx_shelxl_version_number 2014/7
_olex2_submission_special_instructions 'No special instructions were received'

loop_
_space_group_symop_operation_xyz
'x, y, z'
'-x+1/2, -y, z+1/2'
'-y+3/4, x+1/4, z+1/4'
'y+3/4, -x+3/4, z+3/4'
'x+1/2, y+1/2, z+1/2'
'-x+1, -y+1/2, z+1'
'-y+5/4, x+3/4, z+3/4'
'y+5/4, -x+5/4, z+5/4'
'-x, -y, -z'
'x-1/2, y, -z-1/2'
'y-3/4, -x-1/4, -z-1/4'
'-y-3/4, x-3/4, -z-3/4'
'-x+1/2, -y+1/2, -z+1/2'
'x, y+1/2, -z'
'y-1/4, -x+1/4, -z+1/4'
'-y-1/4, x-1/4, -z-1/4'

loop_
_atom_site_label
_atom_site_type_symbol
_atom_site_fract_x
_atom_site_fract_y
_atom_site_fract_z
_atom_site_U_iso_or_equiv
_atom_site_adp_type
_atom_site_occupancy
_atom_site_site_symmetry_order
_atom_site_calc_flag
_atom_site_refinement_flags_posn
Co1 Co 0.59818(3) 0.79375(3) 0.15876(2) 0.03029(17) Uani 1 1 d .
O4 O 0.54253(13) 0.67081(14) 0.15521(6) 0.0300(5) Uani 1 1 d .
O2 O 0.62795(15) 0.92227(14) 0.15943(6) 0.0375(5) Uani 1 1 d .
O3 O 0.62229(16) 0.73883(16) 0.31037(6) 0.0447(6) Uani 1 1 d .
O6 O 0.72697(15) 0.74346(19) 0.14829(7) 0.0538(7) Uani 1 1 d .
H6A H 0.7601 0.7528 0.1692 0.081 Uiso 1 1 d GR
H6B H 0.7503 0.7706 0.1279 0.081 Uiso 1 1 d GR
N1 N 0.62290(17) 0.78453(17) 0.22024(7) 0.0319(6) Uani 1 1 d .
N2 N 0.56446(19) 0.56252(18) 0.24948(7) 0.0392(6) Uani 1 1 d .
O1 O 0.6269(2) 1.09361(16) 0.14749(8) 0.0610(8) Uani 1 1 d .
N3 N 0.5833(2) 0.6004(2) 0.28617(7) 0.0434(7) Uani 1 1 d .
C9 C 0.60660(19) 0.7038(2) 0.23963(8) 0.0337(7) Uani 1 1 d .
C10 C 0.5815(2) 0.6257(2) 0.22145(8) 0.0344(7) Uani 1 1 d .
C12 C 0.5748(2) 0.6010(2) 0.17859(8) 0.0326(6) Uani 1 1 d .
H12 H 0.5315 0.5506 0.1765 0.039 Uiso 1 1 calc R
C11 C 0.6074(2) 0.6877(2) 0.28191(9) 0.0387(7) Uani 1 1 d .
C7 C 0.6522(2) 0.9719(2) 0.18962(9) 0.0363(7) Uani 1 1 d .
C6 C 0.6735(2) 0.9386(2) 0.22786(9) 0.0358(7) Uani 1 1 d .
C8 C 0.6595(2) 0.8490(2) 0.24047(9) 0.0372(7) Uani 1 1 d .
H8 H 0.6791 0.8346 0.2665 0.045 Uiso 1 1 calc R
C5 C 0.7046(2) 0.9992(2) 0.25728(10) 0.0447(8) Uani 1 1 d .
H5 H 0.7220 0.9770 0.2825 0.054 Uiso 1 1 calc R
C4 C 0.7098(3) 1.0878(3) 0.25013(10) 0.0522(9) Uani 1 1 d .
H4 H 0.7318 1.1267 0.2701 0.063 Uiso 1 1 calc R
C19 C 0.6377(2) 0.5532(2) 0.35021(10) 0.0445(8) Uani 1 1 d .
H19 H 0.6921 0.5830 0.3448 0.053 Uiso 1 1 calc R
C14 C 0.5694(2) 0.5539(2) 0.32268(9) 0.0434(8) Uani 1 1 d .
C2 C 0.6547(3) 1.0659(2) 0.18394(10) 0.0458(8) Uani 1 1 d .
C13 C 0.5604(3) 0.4669(2) 0.24461(11) 0.0507(9) Uani 1 1 d .
H13A H 0.6011 0.4384 0.2635 0.076 Uiso 1 1 calc GR
H13B H 0.5779 0.4512 0.2174 0.076 Uiso 1 1 calc GR
H13C H 0.4995 0.4462 0.2496 0.076 Uiso 1 1 calc GR
C3 C 0.6833(3) 1.1220(2) 0.21376(11) 0.0535(9) Uani 1 1 d .
H3 H 0.6848 1.1845 0.2093 0.064 Uiso 1 1 calc R
C18 C 0.6259(3) 0.5082(3) 0.38594(10) 0.0552(10) Uani 1 1 d .
H18 H 0.6715 0.5089 0.4055 0.066 Uiso 1 1 calc R
C15 C 0.4905(3) 0.5103(3) 0.33025(12) 0.0612(11) Uani 1 1 d .
H15 H 0.4435 0.5119 0.3114 0.073 Uiso 1 1 calc R
C17 C 0.5475(3) 0.4624(3) 0.39291(11) 0.0655(12) Uani 1 1 d .
H17 H 0.5404 0.4297 0.4169 0.079 Uiso 1 1 calc R
C16 C 0.4803(3) 0.4641(3) 0.36558(13) 0.0707(12) Uani 1 1 d .
H16 H 0.4262 0.4333 0.3708 0.085 Uiso 1 1 calc R
C1 C 0.5762(3) 1.1739(3) 0.14742(14) 0.0681(12) Uani 1 1 d .
H1A H 0.5485 1.1820 0.1213 0.102 Uiso 1 1 calc GR
H1B H 0.6155 1.2244 0.1531 0.102 Uiso 1 1 calc GR
H1C H 0.5298 1.1704 0.1678 0.102 Uiso 1 1 calc GR
O5 O 0.6551(5) 0.5701(6) 0.16722(18) 0.185(3) Uani 1 1 d .
H5A H 0.6536 0.5570 0.1430 0.277 Uiso 1 1 calc GR

loop_
_atom_site_aniso_label
_atom_site_aniso_U_11
_atom_site_aniso_U_22
_atom_site_aniso_U_33
_atom_site_aniso_U_23
_atom_site_aniso_U_13
_atom_site_aniso_U_12
Co1 0.0351(3) 0.0355(3) 0.0203(2) -0.00042(15) -0.00135(15) -0.00129(16)
O4 0.0364(11) 0.0329(10) 0.0206(10) 0.0004(8) -0.0030(8) 0.0007(8)
O2 0.0500(13) 0.0379(12) 0.0245(10) -0.0008(9) -0.0053(9) -0.0077(10)
O3 0.0531(14) 0.0583(15) 0.0227(10) -0.0020(10) -0.0076(10) 0.0008(12)
O6 0.0396(13) 0.0824(19) 0.0393(12) -0.0185(13) -0.0081(11) 0.0091(13)
N1 0.0332(13) 0.0404(14) 0.0221(12) -0.0028(10) -0.0014(10) 0.0013(11)
N2 0.0491(16) 0.0442(15) 0.0242(12) 0.0002(11) -0.0059(11) -0.0006(12)
O1 0.101(2) 0.0374(13) 0.0443(14) 0.0038(11) -0.0195(15) -0.0038(14)
N3 0.0557(17) 0.0520(17) 0.0224(12) 0.0043(12) -0.0046(12) -0.0036(14)
C9 0.0321(15) 0.0456(17) 0.0235(13) 0.0007(12) -0.0030(12) 0.0044(13)
C10 0.0367(16) 0.0422(16) 0.0242(14) 0.0068(12) -0.0042(12) 0.0023(14)
C12 0.0400(16) 0.0352(15) 0.0225(13) 0.0024(12) -0.0029(12) 0.0065(13)
C11 0.0385(17) 0.0526(19) 0.0251(14) 0.0017(14) -0.0035(13) 0.0028(15)
C7 0.0379(16) 0.0432(17) 0.0279(14) -0.0040(13) -0.0004(12) -0.0054(13)
C6 0.0371(16) 0.0427(17) 0.0276(14) -0.0032(13) -0.0045(12) -0.0023(14)
C8 0.0360(16) 0.0503(19) 0.0253(14) -0.0006(14) -0.0049(12) -0.0003(14)
C5 0.0488(19) 0.053(2) 0.0324(16) -0.0026(15) -0.0076(15) -0.0086(16)
C4 0.062(2) 0.051(2) 0.044(2) -0.0117(16) -0.0114(18) -0.0054(18)
C19 0.0411(18) 0.057(2) 0.0357(17) 0.0073(16) -0.0007(14) 0.0067(16)
C14 0.051(2) 0.052(2) 0.0269(15) 0.0061(14) 0.0001(14) 0.0000(16)
C2 0.061(2) 0.0419(18) 0.0342(17) 0.0001(14) -0.0097(16) -0.0035(16)
C13 0.069(2) 0.0441(19) 0.0392(18) 0.0077(15) -0.0050(17) -0.0007(17)
C3 0.070(2) 0.0408(19) 0.049(2) -0.0058(16) -0.0084(18) -0.0082(18)
C18 0.061(2) 0.068(2) 0.0365(18) 0.0123(18) -0.0078(17) 0.007(2)
C15 0.050(2) 0.088(3) 0.046(2) 0.007(2) -0.0066(17) -0.019(2)
C17 0.088(3) 0.072(3) 0.0365(19) 0.0161(19) 0.002(2) -0.011(2)
C16 0.071(3) 0.083(3) 0.058(3) 0.011(2) 0.006(2) -0.024(2)
C1 0.087(3) 0.056(2) 0.061(3) 0.001(2) -0.019(2) -0.004(2)
O5 0.240(8) 0.202(7) 0.112(4) 0.000(5) -0.016(4) 0.074(6)

loop_
_atom_type_symbol
_atom_type_description
_atom_type_scat_dispersion_real
_atom_type_scat_dispersion_imag
_atom_type_scat_source
C C 0.0033 0.0016 'International Tables Vol C Tables 4.2.6.8 and 6.1.1.4'
H H 0.0000 0.0000 'International Tables Vol C Tables 4.2.6.8 and 6.1.1.4'
Co Co 0.3494 0.9721 'International Tables Vol C Tables 4.2.6.8 and 6.1.1.4'
N N 0.0061 0.0033 'International Tables Vol C Tables 4.2.6.8 and 6.1.1.4'
O O 0.0106 0.0060 'International Tables Vol C Tables 4.2.6.8 and 6.1.1.4'

loop_
_geom_angle_atom_site_label_1
_geom_angle_atom_site_label_2
_geom_angle_atom_site_label_3
_geom_angle
_geom_angle_site_symmetry_1
_geom_angle_site_symmetry_3
O4 Co1 O4 83.10(8) . 12_766
O4 Co1 O4 79.63(9) . 6_564
O4 Co1 O4 79.67(8) 12_766 6_564
O4 Co1 O6 92.41(9) . .
O4 Co1 N1 94.04(9) . .
O2 Co1 O4 168.37(9) . .
O2 Co1 O4 92.81(8) . 12_766
O2 Co1 O4 88.94(8) . 6_564
O2 Co1 O6 98.28(11) . .
O2 Co1 N1 90.75(9) . .
O6 Co1 O4 165.35(9) . 6_564
O6 Co1 O4 87.22(8) . 12_766
O6 Co1 N1 88.80(10) . .
N1 Co1 O4 175.00(9) . 12_766
N1 Co1 O4 103.91(9) . 6_564
Co1 O4 Co1 100.04(8) . 15_565
Co1 O4 Co1 95.42(7) 15_565 6_564
Co1 O4 Co1 100.00(9) . 6_564
C12 O4 Co1 119.21(17) . 6_564
C12 O4 Co1 120.42(18) . .
C12 O4 Co1 117.17(17) . 15_565
C7 O2 Co1 128.68(19) . .
Co1 O6 H6A 109.3 . .
Co1 O6 H6B 109.4 . .
H6A O6 H6B 109.3 . .
C9 N1 Co1 118.97(19) . .
C8 N1 Co1 122.5(2) . .
C8 N1 C9 118.3(3) . .
N3 N2 C13 121.0(3) . .
C10 N2 N3 107.0(3) . .
C10 N2 C13 128.4(3) . .
C2 O1 C1 115.1(3) . .
N2 N3 C14 122.4(3) . .
C11 N3 N2 110.7(2) . .
C11 N3 C14 126.7(3) . .
N1 C9 C11 127.1(3) . .
C10 C9 N1 125.4(3) . .
C10 C9 C11 107.4(3) . .
N2 C10 C9 109.7(3) . .
N2 C10 C12 118.9(3) . .
C9 C10 C12 131.3(3) . .
O4 C12 C10 112.4(2) . .
O4 C12 H12 107.5 . .
C10 C12 H12 107.5 . .
O5 C12 O4 114.1(4) . .
O5 C12 C10 107.4(4) . .
O5 C12 H12 107.5 . .
O3 C11 N3 123.8(3) . .
O3 C11 C9 131.0(3) . .
N3 C11 C9 105.1(3) . .
O2 C7 C6 124.5(3) . .
O2 C7 C2 117.8(3) . .
C6 C7 C2 117.7(3) . .
C7 C6 C8 124.7(3) . .
C7 C6 C5 118.7(3) . .
C5 C6 C8 116.4(3) . .
N1 C8 C6 127.3(3) . .
N1 C8 H8 116.3 . .
C6 C8 H8 116.3 . .
C6 C5 H5 119.2 . .
C4 C5 C6 121.6(3) . .
C4 C5 H5 119.2 . .
C5 C4 H4 119.9 . .
C5 C4 C3 120.3(3) . .
C3 C4 H4 119.9 . .
C14 C19 H19 120.4 . .
C14 C19 C18 119.2(3) . .
C18 C19 H19 120.4 . .
C19 C14 N3 118.2(3) . .
C15 C14 N3 121.1(3) . .
C15 C14 C19 120.7(3) . .
O1 C2 C7 114.6(3) . .
O1 C2 C3 124.4(3) . .
C3 C2 C7 121.1(3) . .
N2 C13 H13A 109.5 . .
N2 C13 H13B 109.5 . .
N2 C13 H13C 109.5 . .
H13A C13 H13B 109.5 . .
H13A C13 H13C 109.5 . .
H13B C13 H13C 109.5 . .
C4 C3 H3 119.8 . .
C2 C3 C4 120.4(3) . .
C2 C3 H3 119.8 . .
C19 C18 H18 120.1 . .
C17 C18 C19 119.8(3) . .
C17 C18 H18 120.1 . .
C14 C15 H15 120.2 . .
C14 C15 C16 119.5(4) . .
C16 C15 H15 120.2 . .
C18 C17 H17 119.8 . .
C16 C17 C18 120.4(4) . .
C16 C17 H17 119.8 . .
C15 C16 H16 119.8 . .
C17 C16 C15 120.3(4) . .
C17 C16 H16 119.8 . .
O1 C1 H1A 109.5 . .
O1 C1 H1B 109.5 . .
O1 C1 H1C 109.5 . .
H1A C1 H1B 109.5 . .
H1A C1 H1C 109.5 . .
H1B C1 H1C 109.5 . .
C12 O5 H5A 109.5 . .

loop_
_geom_bond_atom_site_label_1
_geom_bond_atom_site_label_2
_geom_bond_distance
_geom_bond_site_symmetry_2
Co1 O4 2.1719(19) 12_766
Co1 O4 2.030(2) .
Co1 O4 2.182(2) 6_564
Co1 O2 1.981(2) .
Co1 O6 2.106(2) .
Co1 N1 2.107(2) .
O4 Co1 2.182(2) 6_564
O4 Co1 2.1719(19) 15_565
O4 C12 1.398(4) .
O2 C7 1.312(4) .
O3 C11 1.247(4) .
O6 H6A 0.8722 .
O6 H6B 0.8720 .
N1 C9 1.398(4) .
N1 C8 1.305(4) .
N2 N3 1.389(3) .
N2 C10 1.362(4) .
N2 C13 1.447(5) .
O1 C2 1.361(4) .
O1 C1 1.425(5) .
N3 C11 1.369(5) .
N3 C14 1.428(4) .
C9 C10 1.375(4) .
C9 C11 1.443(4) .
C10 C12 1.493(4) .
C12 H12 1.0000 .
C12 O5 1.346(7) .
C7 C6 1.417(4) .
C7 C2 1.425(5) .
C6 C8 1.427(5) .
C6 C5 1.423(4) .
C8 H8 0.9500 .
C5 H5 0.9500 .
C5 C4 1.354(5) .
C4 H4 0.9500 .
C4 C3 1.386(5) .
C19 H19 0.9500 .
C19 C14 1.383(5) .
C19 C18 1.390(5) .
C14 C15 1.376(5) .
C2 C3 1.379(5) .
C13 H13A 0.9800 .
C13 H13B 0.9800 .
C13 H13C 0.9800 .
C3 H3 0.9500 .
C18 H18 0.9500 .
C18 C17 1.382(6) .
C15 H15 0.9500 .
C15 C16 1.386(6) .
C17 H17 0.9500 .
C17 C16 1.366(6) .
C16 H16 0.9500 .
C1 H1A 0.9800 .
C1 H1B 0.9800 .
C1 H1C 0.9800 .
O5 H5A 0.8400 .

loop_
_smtbx_masks_void_nr
_smtbx_masks_void_average_x
_smtbx_masks_void_average_y
_smtbx_masks_void_average_z
_smtbx_masks_void_volume
_smtbx_masks_void_count_electrons
1 0.000 0.250 0.125 198.9 1.7
2 0.000 0.750 0.875 198.9 1.7
3 0.500 0.250 0.375 198.9 1.7
4 0.500 0.750 0.625 198.9 1.7
